data_7060071
loop_
_publ_author_name
'Balasooriya, Dinesh'
'Liu, Beibei'
'He, Hongshan'
'Sykes, Andew'
'May, P. Stanley'

_publ_section_title
;
 A conjugated porphyrin as a red-light sensitizer for near-infrared
 emission of ytterbium(iii) ion
;
_journal_issue 43
_journal_name_full 'New Journal of Chemistry'
_journal_page_first 18756
_journal_page_last 18762
_journal_paper_doi 10.1039/D0NJ04910G
_journal_volume 44
_journal_year 2020
_chemical_formula_moiety 'C52 H43 N6 O2 Yb, 0.65(C H2 Cl2), C0.82 H3.46 O0.82, C H3 O'
_chemical_formula_sum 'C54.47 H50.76 Cl1.3 N6 O3.82 Yb'
_chemical_formula_weight 1069.66
_chemical_name_common YbDMP(acetate)(1,10-phen).0.65CH2Cl2.1.82CH3OH
_space_group_crystal_system monoclinic
_space_group_IT_number 14
_space_group_name_Hall '-P 2ybc'
_space_group_name_H-M_alt 'P 1 21/c 1'
_atom_sites_solution_hydrogens mixed
_audit_creation_method SHELXL-2014/7
_audit_update_record
;
2019-08-10 deposited with the CCDC.	2020-10-13 downloaded from the CCDC.
;
_cell_angle_alpha 90
_cell_angle_beta 93.6710(10)
_cell_angle_gamma 90
_cell_formula_units_Z 4
_cell_length_a 11.3239(9)
_cell_length_b 16.5128(14)
_cell_length_c 25.834(2)
_cell_measurement_reflns_used 9956
_cell_measurement_temperature 100(2)
_cell_measurement_theta_max 25.47
_cell_measurement_theta_min 2.18
_cell_volume 4820.8(7)
_computing_cell_refinement 'Bruker SAINT'
_computing_data_collection 'Bruker APEX2'
_computing_data_reduction 'Bruker SAINT'
_computing_molecular_graphics 'Bruker SHELXTL'
_computing_publication_material 'Bruker SHELXTL'
_computing_structure_refinement 'SHELXL-2014 (Sheldrick 2014)'
_computing_structure_solution 'SHELXS-97 (Sheldrick 2008)'
_diffrn_ambient_temperature 100(2)
_diffrn_measured_fraction_theta_full 1.000
_diffrn_measured_fraction_theta_max 0.999
_diffrn_measurement_device_type 'Bruker APEX-II CCD'
_diffrn_measurement_method '\f and \w scans'
_diffrn_radiation_type MoK\a
_diffrn_radiation_wavelength 0.71073
_diffrn_reflns_av_R_equivalents 0.0477
_diffrn_reflns_av_unetI/netI 0.0348
_diffrn_reflns_Laue_measured_fraction_full 1.000
_diffrn_reflns_Laue_measured_fraction_max 0.999
_diffrn_reflns_limit_h_max 13
_diffrn_reflns_limit_h_min -13
_diffrn_reflns_limit_k_max 19
_diffrn_reflns_limit_k_min -19
_diffrn_reflns_limit_l_max 31
_diffrn_reflns_limit_l_min -31
_diffrn_reflns_number 47802
_diffrn_reflns_point_group_measured_fraction_full 1.000
_diffrn_reflns_point_group_measured_fraction_max 0.999
_diffrn_reflns_theta_full 25.242
_diffrn_reflns_theta_max 25.488
_diffrn_reflns_theta_min 1.580
_exptl_absorpt_coefficient_mu 2.064
_exptl_absorpt_correction_T_max 0.745
_exptl_absorpt_correction_T_min 0.561
_exptl_absorpt_correction_type multi-scan
_exptl_absorpt_process_details SADABS
_exptl_crystal_colour red
_exptl_crystal_density_diffrn 1.474
_exptl_crystal_description plate
_exptl_crystal_F_000 2169
_exptl_crystal_size_max 0.400
_exptl_crystal_size_mid 0.200
_exptl_crystal_size_min 0.050
_refine_diff_density_max 3.136
_refine_diff_density_min -1.788
_refine_diff_density_rms 0.186
_refine_ls_extinction_method none
_refine_ls_goodness_of_fit_ref 1.156
_refine_ls_hydrogen_treatment mixed
_refine_ls_matrix_type full
_refine_ls_number_parameters 609
_refine_ls_number_reflns 8942
_refine_ls_number_restraints 6
_refine_ls_restrained_S_all 1.170
_refine_ls_R_factor_all 0.0608
_refine_ls_R_factor_gt 0.0484
_refine_ls_shift/su_max 0.000
_refine_ls_shift/su_mean 0.008
_refine_ls_structure_factor_coef Fsqd
_refine_ls_weighting_details 'w=1/[\s^2^(Fo^2^)+(0.0533P)^2^+28.9683P] where P=(Fo^2^+2Fc^2^)/3'
_refine_ls_weighting_scheme calc
_refine_ls_wR_factor_gt 0.1187
_refine_ls_wR_factor_ref 0.1302
_reflns_Friedel_coverage 0.000
_reflns_number_gt 7583
_reflns_number_total 8942
_reflns_threshold_expression 'I > 2\s(I)'
_cod_data_source_file d0nj04910g2.cif
_cod_data_source_block shelx
_cod_depositor_comments 'Adding full bibliography for 7060071.cif.'
_cod_original_cell_volume 4820.7(7)
_cod_original_sg_symbol_H-M 'P 21/c'
_cod_original_formula_sum 'C54.47 H50.76 Cl1.30 N6 O3.82 Yb'
_cod_database_code 7060071
_shelx_shelxl_version_number 2014/7
_shelx_space_group_comment
;
The symmetry employed for this shelxl refinement is uniquely defined
by the following loop, which should always be used as a source of
symmetry information in preference to the above space-group names.
They are only intended as comments.
;
_shelx_estimated_absorpt_t_min 0.493
_shelx_estimated_absorpt_t_max 0.904
_exptl_absorpt_special_details SADABS

loop_
_space_group_symop_operation_xyz
'x, y, z'
'-x, y+1/2, -z+1/2'
'-x, -y, -z'
'x, -y-1/2, z-1/2'

loop_
_atom_site_label
_atom_site_type_symbol
_atom_site_fract_x
_atom_site_fract_y
_atom_site_fract_z
_atom_site_U_iso_or_equiv
_atom_site_adp_type
_atom_site_occupancy
_atom_site_site_symmetry_order
_atom_site_calc_flag
_atom_site_refinement_flags_posn
_atom_site_refinement_flags_adp
_atom_site_refinement_flags_occupancy
_atom_site_disorder_assembly
_atom_site_disorder_group
C1 C -0.5620(6) 0.2296(5) 0.0827(3) 0.0418(19) Uani 1 1 d . . . . .
H1A H -0.5816 0.1798 0.0650 0.063 Uiso 1 1 calc R U . . .
H1B H -0.6253 0.2447 0.1037 0.063 Uiso 1 1 calc R U . . .
H1C H -0.5507 0.2714 0.0576 0.063 Uiso 1 1 calc R U . . .
C2 C -0.4491(5) 0.2187(5) 0.1168(2) 0.0296(15) Uani 1 1 d . . . . .
C3 C -0.4021(5) 0.2819(4) 0.1463(2) 0.0283(14) Uani 1 1 d . . . . .
H3 H -0.4400 0.3319 0.1444 0.034 Uiso 1 1 calc R U . . .
C4 C -0.3885(5) 0.1455(4) 0.1181(3) 0.0293(15) Uani 1 1 d . . . . .
H4 H -0.4169 0.1030 0.0972 0.035 Uiso 1 1 calc R U . . .
C5 C -0.2848(5) 0.1344(4) 0.1505(2) 0.0274(14) Uani 1 1 d . . . . .
C6 C -0.2422(5) 0.1986(4) 0.1818(2) 0.0220(13) Uani 1 1 d . . . . .
C7 C -0.2994(5) 0.2735(4) 0.1790(2) 0.0226(13) Uani 1 1 d . . . . .
C8 C -0.2530(6) 0.3457(4) 0.2100(3) 0.0339(16) Uani 1 1 d . . . . .
H8A H -0.3040 0.3913 0.2029 0.051 Uiso 1 1 calc R U . . .
H8B H -0.2508 0.3332 0.2463 0.051 Uiso 1 1 calc R U . . .
H8C H -0.1746 0.3585 0.2004 0.051 Uiso 1 1 calc R U . . .
C9 C -0.2217(7) 0.0540(5) 0.1495(3) 0.0453(19) Uani 1 1 d . . . . .
H9A H -0.2645 0.0182 0.1258 0.068 Uiso 1 1 calc R U . . .
H9B H -0.1432 0.0620 0.1385 0.068 Uiso 1 1 calc R U . . .
H9C H -0.2174 0.0307 0.1836 0.068 Uiso 1 1 calc R U . . .
C10 C -0.1342(5) 0.1887(4) 0.2185(2) 0.0222(13) Uani 1 1 d . . . . .
C11 C -0.1523(5) 0.1769(3) 0.2712(2) 0.0203(12) Uani 1 1 d . . . . .
C12 C -0.2671(5) 0.1724(4) 0.2924(2) 0.0247(13) Uani 1 1 d . . . . .
H12 H -0.3400 0.1721 0.2737 0.030 Uiso 1 1 calc R U . . .
C13 C -0.2491(5) 0.1687(4) 0.3443(2) 0.0270(14) Uani 1 1 d . . . . .
H13 H -0.3070 0.1652 0.3681 0.032 Uiso 1 1 calc R U . . .
C14 C -0.1225(5) 0.1711(4) 0.3561(2) 0.0222(13) Uani 1 1 d . . . . .
C15 C -0.0693(5) 0.1767(4) 0.4061(2) 0.0254(13) Uani 1 1 d . . . . .
H15 H -0.1190 0.1700 0.4331 0.030 Uiso 1 1 calc R U . . .
C16 C 0.0496(5) 0.1910(4) 0.4205(2) 0.0247(13) Uani 1 1 d . . . . .
C17 C 0.0988(6) 0.2026(5) 0.4729(2) 0.0335(16) Uani 1 1 d . . . . .
H17 H 0.0578 0.1999 0.5029 0.040 Uiso 1 1 calc R U . . .
C18 C 0.2149(6) 0.2180(5) 0.4702(2) 0.0331(16) Uani 1 1 d . . . . .
H18 H 0.2692 0.2278 0.4980 0.040 Uiso 1 1 calc R U . . .
C19 C 0.2394(5) 0.2166(4) 0.4157(2) 0.0243(13) Uani 1 1 d . . . . .
C20 C 0.3490(5) 0.2344(4) 0.3960(2) 0.0227(13) Uani 1 1 d . . . . .
C21 C 0.3684(5) 0.2411(4) 0.3432(2) 0.0214(13) Uani 1 1 d . . . . .
C22 C 0.4737(5) 0.2732(4) 0.3228(2) 0.0257(13) Uani 1 1 d . . . . .
H22 H 0.5431 0.2871 0.3419 0.031 Uiso 1 1 calc R U . . .
C23 C 0.4542(5) 0.2797(4) 0.2707(2) 0.0251(13) Uani 1 1 d . . . . .
H23 H 0.5067 0.2996 0.2475 0.030 Uiso 1 1 calc R U . . .
C24 C 0.3375(5) 0.2502(4) 0.2581(2) 0.0200(12) Uani 1 1 d . . . . .
C25 C 0.2830(5) 0.2486(4) 0.2084(2) 0.0221(13) Uani 1 1 d . . . . .
H25 H 0.3303 0.2624 0.1816 0.026 Uiso 1 1 calc R U . . .
C26 C 0.1658(5) 0.2287(4) 0.1939(2) 0.0218(12) Uani 1 1 d . . . . .
C27 C 0.1100(5) 0.2448(4) 0.1434(2) 0.0276(14) Uani 1 1 d . . . . .
H27 H 0.1467 0.2629 0.1144 0.033 Uiso 1 1 calc R U . . .
C28 C -0.0067(6) 0.2284(4) 0.1464(2) 0.0274(14) Uani 1 1 d . . . . .
H28 H -0.0651 0.2333 0.1196 0.033 Uiso 1 1 calc R U . . .
C29 C -0.0242(5) 0.2023(4) 0.1985(2) 0.0224(13) Uani 1 1 d . . . . .
C30 C 0.2197(10) -0.0536(5) 0.4177(3) 0.060(3) Uani 1 1 d . . . . .
H30A H 0.3043 -0.0588 0.4200 0.090 Uiso 1 1 calc R U . . .
H30B H 0.1934 -0.0377 0.4508 0.090 Uiso 1 1 calc R U . . .
H30C H 0.1846 -0.1046 0.4077 0.090 Uiso 1 1 calc R U . . .
C31 C 0.110(2) 0.0938(12) 0.0286(6) 0.093(6) Uani 0.65 1 d . . P . .
H31A H 0.1156 0.1514 0.0354 0.111 Uiso 0.65 1 calc R U P . .
H31B H 0.0481 0.0723 0.0492 0.111 Uiso 0.65 1 calc R U P . .
C32 C -0.4074(12) -0.0288(8) 0.3252(5) 0.068(3) Uiso 0.82 1 d . . P . .
H32A H -0.4900 -0.0286 0.3315 0.103 Uiso 0.82 1 calc R U P . .
H32B H -0.3975 -0.0474 0.2905 0.103 Uiso 0.82 1 calc R U P . .
H32C H -0.3763 0.0251 0.3292 0.103 Uiso 0.82 1 calc R U P . .
C33 C -0.162(2) -0.0247(13) 0.4508(6) 0.224(14) Uani 1 1 d . . . . .
H33A H -0.1093 -0.0454 0.4783 0.336 Uiso 1 1 calc R U . . .
H33B H -0.2403 -0.0447 0.4547 0.336 Uiso 1 1 calc R U . . .
H33C H -0.1622 0.0334 0.4522 0.336 Uiso 1 1 calc R U . . .
C34 C 0.4549(5) 0.2527(4) 0.4324(2) 0.0269(14) Uani 1 1 d . . . . .
C35 C 0.5267(6) 0.1901(5) 0.4520(2) 0.0347(16) Uani 1 1 d . . . . .
C36 C 0.6327(6) 0.2096(5) 0.4800(3) 0.0396(19) Uani 1 1 d . . . . .
H36 H 0.6813 0.1678 0.4930 0.047 Uiso 1 1 calc R U . . .
C37 C 0.6676(6) 0.2885(6) 0.4891(3) 0.042(2) Uani 1 1 d . . . . .
C38 C 0.5930(6) 0.3496(5) 0.4720(3) 0.0371(17) Uani 1 1 d . . . . .
H38 H 0.6143 0.4031 0.4792 0.045 Uiso 1 1 calc R U . . .
C39 C 0.4844(6) 0.3334(5) 0.4438(2) 0.0307(15) Uani 1 1 d . . . . .
C41 C 0.4030(7) 0.4018(5) 0.4268(3) 0.0398(17) Uani 1 1 d . . . . .
H41A H 0.4377 0.4523 0.4380 0.060 Uiso 1 1 calc R U . . .
H41B H 0.3911 0.4016 0.3897 0.060 Uiso 1 1 calc R U . . .
H41C H 0.3283 0.3950 0.4419 0.060 Uiso 1 1 calc R U . . .
C42 C 0.4928(8) 0.1021(5) 0.4443(4) 0.055(2) Uani 1 1 d . . . . .
H42A H 0.5533 0.0683 0.4606 0.083 Uiso 1 1 calc R U . . .
H42B H 0.4192 0.0920 0.4595 0.083 Uiso 1 1 calc R U . . .
H42C H 0.4845 0.0903 0.4079 0.083 Uiso 1 1 calc R U . . .
C43 C 0.7855(6) 0.3062(7) 0.5172(3) 0.061(3) Uani 1 1 d . . . . .
H43A H 0.8250 0.2562 0.5261 0.092 Uiso 1 1 calc R U . . .
H43B H 0.8332 0.3375 0.4952 0.092 Uiso 1 1 calc R U . . .
H43C H 0.7734 0.3362 0.5483 0.092 Uiso 1 1 calc R U . . .
C44 C 0.3693(6) 0.0674(4) 0.2396(3) 0.0374(17) Uani 1 1 d . . . . .
H44 H 0.4083 0.1021 0.2633 0.045 Uiso 1 1 calc R U . . .
C45 C 0.4350(7) 0.0311(5) 0.2016(3) 0.047(2) Uani 1 1 d . . . . .
H45 H 0.5151 0.0423 0.2000 0.056 Uiso 1 1 calc R U . . .
C46 C 0.3788(9) -0.0211(5) 0.1673(4) 0.056(2) Uani 1 1 d . . . . .
H46 H 0.4204 -0.0444 0.1412 0.068 Uiso 1 1 calc R U . . .
C47 C 0.2586(8) -0.0399(5) 0.1710(3) 0.046(2) Uani 1 1 d . . . . .
C48 C 0.1959(10) -0.1014(5) 0.1405(3) 0.058(3) Uani 1 1 d . . . . .
H48 H 0.2325 -0.1260 0.1134 0.070 Uiso 1 1 calc R U . . .
C49 C 0.0862(10) -0.1236(5) 0.1505(3) 0.056(2) Uani 1 1 d . . . . .
H49 H 0.0506 -0.1638 0.1297 0.067 Uiso 1 1 calc R U . . .
C50 C 0.1996(6) 0.0002(4) 0.2103(2) 0.0306(15) Uani 1 1 d . . . . .
C51 C 0.0800(6) -0.0220(4) 0.2192(3) 0.0312(15) Uani 1 1 d . . . . .
C52 C -0.0764(6) -0.0130(4) 0.2721(3) 0.0379(17) Uani 1 1 d . . . . .
H52 H -0.1116 0.0118 0.2995 0.046 Uiso 1 1 calc R U . . .
C53 C -0.1351(7) -0.0782(4) 0.2472(3) 0.051(2) Uani 1 1 d D . . . .
H53 H -0.2019 -0.0975 0.2623 0.061 Uiso 1 1 calc R U . . .
C55 C 0.0166(9) -0.0895(5) 0.1919(3) 0.061(3) Uani 1 1 d D . . . .
C54 C -0.1060(5) -0.1149(4) 0.2048(2) 0.0263(14) Uiso 1 1 d D . . . .
H54 H -0.1539 -0.1512 0.1856 0.032 Uiso 1 1 calc R U . . .
C57 C 0.1834(8) 0.0092(4) 0.3780(3) 0.0375(17) Uani 1 1 d . . . . .
N1 N 0.2856(4) 0.2245(3) 0.30236(18) 0.0202(10) Uani 1 1 d . . . . .
N2 N 0.1370(4) 0.1985(3) 0.38624(18) 0.0191(10) Uani 1 1 d . . . . .
N3 N -0.0648(4) 0.1738(3) 0.31115(18) 0.0196(10) Uani 1 1 d . . . . .
N4 N 0.0843(4) 0.2003(3) 0.22700(18) 0.0189(10) Uani 1 1 d . . . . .
N5 N 0.2540(5) 0.0548(3) 0.2432(2) 0.0269(12) Uani 1 1 d . . . . .
N6 N 0.0271(5) 0.0152(3) 0.2584(2) 0.0279(12) Uani 1 1 d . . . . .
O1 O 0.2648(4) 0.0457(3) 0.35475(18) 0.0358(11) Uani 1 1 d . . . . .
O2 O 0.0771(4) 0.0268(3) 0.36792(18) 0.0355(11) Uani 1 1 d . . . . .
O3 O -0.3500(9) -0.0776(9) 0.3587(6) 0.125(5) Uani 0.82 1 d D . P . .
O4 O -0.1251(10) -0.0486(6) 0.4054(4) 0.128(4) Uani 1 1 d . . . . .
Cl1 Cl 0.2304(5) 0.0525(4) 0.0465(2) 0.0993(16) Uani 0.65 1 d . . P . .
Cl2 Cl 0.0667(4) 0.0793(3) -0.03786(16) 0.0780(12) Uani 0.65 1 d . . P . .
Yb1 Yb 0.13078(2) 0.13018(2) 0.30577(2) 0.01892(10) Uani 1 1 d . . . . .
H99 H -0.282(5) -0.072(6) 0.379(3) 0.07(3) Uiso 1 1 d D . . . .

loop_
_atom_site_aniso_label
_atom_site_aniso_U_11
_atom_site_aniso_U_22
_atom_site_aniso_U_33
_atom_site_aniso_U_23
_atom_site_aniso_U_13
_atom_site_aniso_U_12
C1 0.024(4) 0.077(6) 0.024(4) -0.010(4) -0.005(3) 0.002(4)
C2 0.018(3) 0.052(4) 0.019(3) 0.001(3) 0.003(2) -0.003(3)
C3 0.022(3) 0.042(4) 0.021(3) 0.002(3) 0.005(2) 0.002(3)
C4 0.019(3) 0.039(4) 0.030(4) 0.002(3) 0.004(3) -0.011(3)
C5 0.023(3) 0.035(4) 0.024(3) 0.003(3) 0.000(2) -0.004(3)
C6 0.017(3) 0.030(3) 0.020(3) 0.000(2) 0.004(2) -0.004(2)
C7 0.015(3) 0.034(3) 0.019(3) 0.000(3) 0.003(2) -0.002(2)
C8 0.039(4) 0.030(4) 0.032(4) 0.001(3) -0.005(3) 0.001(3)
C9 0.054(5) 0.036(4) 0.044(5) -0.008(3) -0.015(4) -0.001(4)
C10 0.015(3) 0.030(3) 0.021(3) 0.002(3) 0.000(2) -0.003(2)
C11 0.019(3) 0.019(3) 0.023(3) 0.000(2) 0.003(2) -0.001(2)
C12 0.016(3) 0.032(3) 0.026(3) 0.002(3) 0.002(2) -0.001(3)
C13 0.019(3) 0.036(4) 0.026(3) 0.000(3) 0.007(3) -0.003(3)
C14 0.021(3) 0.025(3) 0.020(3) 0.001(2) 0.005(2) -0.003(2)
C15 0.023(3) 0.036(4) 0.019(3) 0.000(3) 0.009(2) -0.005(3)
C16 0.024(3) 0.034(3) 0.017(3) 0.003(3) 0.005(2) -0.003(3)
C17 0.027(3) 0.055(5) 0.019(3) 0.002(3) 0.004(3) -0.005(3)
C18 0.027(3) 0.056(5) 0.017(3) 0.004(3) 0.002(3) -0.006(3)
C19 0.024(3) 0.030(3) 0.018(3) 0.004(3) -0.002(2) 0.001(3)
C20 0.018(3) 0.030(3) 0.020(3) 0.003(3) 0.001(2) 0.001(2)
C21 0.014(3) 0.030(3) 0.020(3) 0.003(2) 0.000(2) 0.004(2)
C22 0.015(3) 0.037(4) 0.025(3) 0.003(3) 0.002(2) 0.000(3)
C23 0.017(3) 0.039(4) 0.020(3) 0.005(3) 0.004(2) -0.003(3)
C24 0.016(3) 0.026(3) 0.018(3) 0.000(2) 0.004(2) 0.003(2)
C25 0.017(3) 0.030(3) 0.020(3) 0.001(2) 0.007(2) 0.000(2)
C26 0.021(3) 0.028(3) 0.017(3) -0.001(2) 0.002(2) 0.001(2)
C27 0.020(3) 0.046(4) 0.017(3) 0.002(3) 0.003(2) -0.004(3)
C28 0.024(3) 0.046(4) 0.012(3) 0.000(3) -0.002(2) 0.001(3)
C29 0.024(3) 0.022(3) 0.021(3) -0.002(2) -0.002(2) 0.004(2)
C30 0.103(8) 0.048(5) 0.030(4) 0.015(4) 0.010(4) 0.019(5)
C31 0.151(19) 0.077(12) 0.050(10) -0.012(9) 0.007(11) -0.040(13)
C33 0.33(3) 0.26(2) 0.089(11) 0.113(14) 0.125(15) 0.23(2)
C34 0.017(3) 0.049(4) 0.014(3) 0.003(3) 0.003(2) -0.001(3)
C35 0.032(4) 0.054(5) 0.019(3) 0.006(3) 0.004(3) 0.008(3)
C36 0.027(4) 0.074(6) 0.018(3) 0.011(3) 0.005(3) 0.015(4)
C37 0.019(3) 0.090(7) 0.017(3) -0.007(4) 0.005(3) -0.001(4)
C38 0.027(4) 0.064(5) 0.021(3) -0.006(3) 0.005(3) -0.014(3)
C39 0.023(3) 0.051(4) 0.018(3) 0.006(3) 0.004(3) -0.004(3)
C41 0.042(4) 0.042(4) 0.036(4) -0.002(3) 0.004(3) -0.006(3)
C42 0.045(5) 0.059(5) 0.060(6) 0.015(5) -0.003(4) 0.013(4)
C43 0.016(3) 0.134(9) 0.034(4) -0.019(5) -0.001(3) -0.001(4)
C44 0.035(4) 0.028(4) 0.051(5) 0.005(3) 0.015(3) 0.007(3)
C45 0.043(4) 0.040(4) 0.062(5) 0.009(4) 0.034(4) 0.012(4)
C46 0.074(6) 0.047(5) 0.052(5) 0.010(4) 0.039(5) 0.023(5)
C47 0.075(6) 0.037(4) 0.028(4) 0.004(3) 0.013(4) 0.021(4)
C48 0.106(8) 0.040(5) 0.028(4) -0.009(4) 0.004(5) 0.028(5)
C49 0.085(7) 0.038(5) 0.040(5) -0.009(4) -0.020(5) 0.010(5)
C50 0.046(4) 0.025(3) 0.021(3) 0.005(3) 0.004(3) 0.007(3)
C51 0.040(4) 0.023(3) 0.029(4) 0.004(3) -0.008(3) 0.005(3)
C52 0.030(4) 0.028(4) 0.056(5) 0.006(3) 0.000(3) -0.006(3)
C53 0.041(4) 0.032(4) 0.078(6) 0.016(4) -0.014(4) -0.009(3)
C55 0.117(8) 0.029(4) 0.031(4) -0.008(3) -0.030(5) 0.037(5)
C57 0.065(5) 0.027(4) 0.021(3) 0.000(3) 0.008(3) 0.006(3)
N1 0.016(2) 0.027(3) 0.018(2) 0.001(2) 0.0021(19) 0.005(2)
N2 0.017(2) 0.025(3) 0.015(2) 0.003(2) 0.0024(19) -0.001(2)
N3 0.018(2) 0.026(3) 0.015(2) 0.000(2) 0.0030(19) -0.002(2)
N4 0.018(2) 0.021(3) 0.017(2) -0.001(2) -0.0009(19) 0.000(2)
N5 0.027(3) 0.025(3) 0.030(3) 0.005(2) 0.009(2) 0.008(2)
N6 0.034(3) 0.021(3) 0.028(3) 0.000(2) 0.001(2) -0.002(2)
O1 0.044(3) 0.038(3) 0.025(2) 0.002(2) -0.002(2) 0.016(2)
O2 0.044(3) 0.030(3) 0.033(3) 0.004(2) 0.004(2) -0.001(2)
O3 0.054(6) 0.160(12) 0.158(12) -0.059(10) -0.016(7) -0.003(7)
O4 0.177(10) 0.087(6) 0.129(8) -0.023(6) 0.081(8) -0.032(7)
Cl1 0.097(3) 0.116(4) 0.083(3) 0.045(3) -0.009(3) -0.007(3)
Cl2 0.066(2) 0.112(4) 0.055(2) -0.003(2) -0.0030(18) -0.001(2)
Yb1 0.01712(14) 0.02157(15) 0.01823(14) 0.00176(11) 0.00247(9) 0.00077(10)

loop_
_atom_type_symbol
_atom_type_description
_atom_type_scat_dispersion_real
_atom_type_scat_dispersion_imag
_atom_type_scat_source
C C 0.0033 0.0016 'International Tables Vol C Tables 4.2.6.8 and 6.1.1.4'
H H 0.0000 0.0000 'International Tables Vol C Tables 4.2.6.8 and 6.1.1.4'
N N 0.0061 0.0033 'International Tables Vol C Tables 4.2.6.8 and 6.1.1.4'
O O 0.0106 0.0060 'International Tables Vol C Tables 4.2.6.8 and 6.1.1.4'
Cl Cl 0.1484 0.1585 'International Tables Vol C Tables 4.2.6.8 and 6.1.1.4'
Yb Yb -0.3850 5.5486 'International Tables Vol C Tables 4.2.6.8 and 6.1.1.4'

loop_
_geom_angle_atom_site_label_1
_geom_angle_atom_site_label_2
_geom_angle_atom_site_label_3
_geom_angle
_geom_angle_site_symmetry_1
_geom_angle_site_symmetry_3
_geom_angle_publ_flag
C2 C1 H1A 109.5 . . ?
C2 C1 H1B 109.5 . . ?
H1A C1 H1B 109.5 . . ?
C2 C1 H1C 109.5 . . ?
H1A C1 H1C 109.5 . . ?
H1B C1 H1C 109.5 . . ?
C3 C2 C4 118.2(6) . . ?
C3 C2 C1 120.8(7) . . ?
C4 C2 C1 121.0(6) . . ?
C2 C3 C7 122.3(6) . . ?
C2 C3 H3 118.8 . . ?
C7 C3 H3 118.8 . . ?
C2 C4 C5 121.3(6) . . ?
C2 C4 H4 119.4 . . ?
C5 C4 H4 119.4 . . ?
C6 C5 C4 119.2(6) . . ?
C6 C5 C9 122.0(6) . . ?
C4 C5 C9 118.8(6) . . ?
C7 C6 C5 119.9(6) . . ?
C7 C6 C10 119.0(5) . . ?
C5 C6 C10 121.1(6) . . ?
C6 C7 C3 119.0(6) . . ?
C6 C7 C8 121.8(5) . . ?
C3 C7 C8 119.3(6) . . ?
C7 C8 H8A 109.5 . . ?
C7 C8 H8B 109.5 . . ?
H8A C8 H8B 109.5 . . ?
C7 C8 H8C 109.5 . . ?
H8A C8 H8C 109.5 . . ?
H8B C8 H8C 109.5 . . ?
C5 C9 H9A 109.5 . . ?
C5 C9 H9B 109.5 . . ?
H9A C9 H9B 109.5 . . ?
C5 C9 H9C 109.5 . . ?
H9A C9 H9C 109.5 . . ?
H9B C9 H9C 109.5 . . ?
C29 C10 C11 124.9(5) . . ?
C29 C10 C6 117.1(5) . . ?
C11 C10 C6 117.5(5) . . ?
N3 C11 C10 125.9(5) . . ?
N3 C11 C12 109.4(5) . . ?
C10 C11 C12 124.5(5) . . ?
C13 C12 C11 107.4(5) . . ?
C13 C12 H12 126.3 . . ?
C11 C12 H12 126.3 . . ?
C12 C13 C14 107.1(5) . . ?
C12 C13 H13 126.5 . . ?
C14 C13 H13 126.5 . . ?
N3 C14 C15 125.7(5) . . ?
N3 C14 C13 110.1(5) . . ?
C15 C14 C13 124.1(5) . . ?
C16 C15 C14 127.6(6) . . ?
C16 C15 H15 116.2 . . ?
C14 C15 H15 116.2 . . ?
N2 C16 C15 124.5(5) . . ?
N2 C16 C17 110.0(5) . . ?
C15 C16 C17 125.5(6) . . ?
C18 C17 C16 107.3(6) . . ?
C18 C17 H17 126.4 . . ?
C16 C17 H17 126.4 . . ?
C17 C18 C19 107.1(6) . . ?
C17 C18 H18 126.4 . . ?
C19 C18 H18 126.4 . . ?
N2 C19 C20 125.3(5) . . ?
N2 C19 C18 109.4(5) . . ?
C20 C19 C18 125.2(6) . . ?
C21 C20 C19 124.6(5) . . ?
C21 C20 C34 115.1(5) . . ?
C19 C20 C34 120.2(5) . . ?
N1 C21 C20 125.6(5) . . ?
N1 C21 C22 109.3(5) . . ?
C20 C21 C22 124.9(6) . . ?
C23 C22 C21 107.9(5) . . ?
C23 C22 H22 126.1 . . ?
C21 C22 H22 126.1 . . ?
C22 C23 C24 106.8(5) . . ?
C22 C23 H23 126.6 . . ?
C24 C23 H23 126.6 . . ?
N1 C24 C25 124.8(5) . . ?
N1 C24 C23 110.7(5) . . ?
C25 C24 C23 124.5(5) . . ?
C24 C25 C26 127.7(5) . . ?
C24 C25 H25 116.2 . . ?
C26 C25 H25 116.2 . . ?
N4 C26 C25 125.1(5) . . ?
N4 C26 C27 110.7(5) . . ?
C25 C26 C27 123.8(6) . . ?
C28 C27 C26 106.5(5) . . ?
C28 C27 H27 126.8 . . ?
C26 C27 H27 126.8 . . ?
C27 C28 C29 107.9(5) . . ?
C27 C28 H28 126.1 . . ?
C29 C28 H28 126.1 . . ?
N4 C29 C10 125.2(5) . . ?
N4 C29 C28 109.4(5) . . ?
C10 C29 C28 125.1(5) . . ?
C57 C30 H30A 109.5 . . ?
C57 C30 H30B 109.5 . . ?
H30A C30 H30B 109.5 . . ?
C57 C30 H30C 109.5 . . ?
H30A C30 H30C 109.5 . . ?
H30B C30 H30C 109.5 . . ?
Cl1 C31 Cl2 114.0(12) . . ?
Cl1 C31 H31A 108.8 . . ?
Cl2 C31 H31A 108.8 . . ?
Cl1 C31 H31B 108.7 . . ?
Cl2 C31 H31B 108.8 . . ?
H31A C31 H31B 107.6 . . ?
O3 C32 H32A 109.5 . . ?
O3 C32 H32B 109.5 . . ?
H32A C32 H32B 109.5 . . ?
O3 C32 H32C 109.5 . . ?
H32A C32 H32C 109.5 . . ?
H32B C32 H32C 109.5 . . ?
O4 C33 H33A 111.3 . . ?
O4 C33 H33B 111.0 . . ?
H33A C33 H33B 107.7 . . ?
O4 C33 H33C 111.0 . . ?
H33A C33 H33C 107.8 . . ?
H33B C33 H33C 107.8 . . ?
C35 C34 C39 120.3(6) . . ?
C35 C34 C20 120.1(6) . . ?
C39 C34 C20 119.5(6) . . ?
C34 C35 C36 118.7(7) . . ?
C34 C35 C42 121.9(6) . . ?
C36 C35 C42 119.4(7) . . ?
C37 C36 C35 122.2(7) . . ?
C37 C36 H36 118.9 . . ?
C35 C36 H36 118.9 . . ?
C38 C37 C36 118.5(6) . . ?
C38 C37 C43 121.4(8) . . ?
C36 C37 C43 120.1(8) . . ?
C37 C38 C39 121.6(7) . . ?
C37 C38 H38 119.2 . . ?
C39 C38 H38 119.2 . . ?
C34 C39 C38 118.5(7) . . ?
C34 C39 C41 121.2(6) . . ?
C38 C39 C41 120.2(7) . . ?
C39 C41 H41A 109.5 . . ?
C39 C41 H41B 109.5 . . ?
H41A C41 H41B 109.5 . . ?
C39 C41 H41C 109.5 . . ?
H41A C41 H41C 109.5 . . ?
H41B C41 H41C 109.5 . . ?
C35 C42 H42A 109.5 . . ?
C35 C42 H42B 109.5 . . ?
H42A C42 H42B 109.5 . . ?
C35 C42 H42C 109.5 . . ?
H42A C42 H42C 109.5 . . ?
H42B C42 H42C 109.5 . . ?
C37 C43 H43A 109.5 . . ?
C37 C43 H43B 109.5 . . ?
H43A C43 H43B 109.5 . . ?
C37 C43 H43C 109.5 . . ?
H43A C43 H43C 109.5 . . ?
H43B C43 H43C 109.5 . . ?
N5 C44 C45 123.3(8) . . ?
N5 C44 H44 118.4 . . ?
C45 C44 H44 118.4 . . ?
C46 C45 C44 118.6(7) . . ?
C46 C45 H45 120.7 . . ?
C44 C45 H45 120.7 . . ?
C45 C46 C47 120.5(7) . . ?
C45 C46 H46 119.7 . . ?
C47 C46 H46 119.7 . . ?
C46 C47 C50 116.8(8) . . ?
C46 C47 C48 124.2(8) . . ?
C50 C47 C48 118.8(8) . . ?
C49 C48 C47 121.2(8) . . ?
C49 C48 H48 119.4 . . ?
C47 C48 H48 119.4 . . ?
C48 C49 C55 125.4(8) . . ?
C48 C49 H49 117.3 . . ?
C55 C49 H49 117.3 . . ?
N5 C50 C47 122.9(7) . . ?
N5 C50 C51 117.6(6) . . ?
C47 C50 C51 119.3(7) . . ?
N6 C51 C50 118.1(6) . . ?
N6 C51 C55 118.2(7) . . ?
C50 C51 C55 123.3(7) . . ?
N6 C52 C53 123.2(8) . . ?
N6 C52 H52 118.4 . . ?
C53 C52 H52 118.4 . . ?
C54 C53 C52 127.1(8) . . ?
C54 C53 H53 116.5 . . ?
C52 C53 H53 116.5 . . ?
C51 C55 C49 111.5(8) . . ?
C51 C55 C54 122.0(7) . . ?
C49 C55 C54 126.4(7) . . ?
C53 C54 C55 109.8(6) . . ?
C53 C54 H54 125.1 . . ?
C55 C54 H54 125.1 . . ?
O2 C57 O1 120.4(6) . . ?
O2 C57 C30 121.4(8) . . ?
O1 C57 C30 118.2(8) . . ?
O2 C57 Yb1 62.0(4) . . ?
O1 C57 Yb1 58.5(3) . . ?
C30 C57 Yb1 176.2(7) . . ?
C24 N1 C21 105.3(5) . . ?
C24 N1 Yb1 126.2(4) . . ?
C21 N1 Yb1 124.7(4) . . ?
C16 N2 C19 106.2(5) . . ?
C16 N2 Yb1 122.8(4) . . ?
C19 N2 Yb1 124.5(4) . . ?
C14 N3 C11 106.0(5) . . ?
C14 N3 Yb1 123.0(4) . . ?
C11 N3 Yb1 127.0(4) . . ?
C26 N4 C29 105.4(5) . . ?
C26 N4 Yb1 125.3(4) . . ?
C29 N4 Yb1 127.3(4) . . ?
C44 N5 C50 117.8(6) . . ?
C44 N5 Yb1 123.5(5) . . ?
C50 N5 Yb1 118.6(4) . . ?
C52 N6 C51 118.6(6) . . ?
C52 N6 Yb1 121.9(5) . . ?
C51 N6 Yb1 119.4(4) . . ?
C57 O1 Yb1 94.1(4) . . ?
C57 O2 Yb1 91.2(4) . . ?
C32 O3 H99 133(7) . . ?
N3 Yb1 N1 120.59(16) . . ?
N3 Yb1 N2 77.05(16) . . ?
N1 Yb1 N2 74.72(16) . . ?
N3 Yb1 O1 136.55(17) . . ?
N1 Yb1 O1 87.52(17) . . ?
N2 Yb1 O1 80.17(16) . . ?
N3 Yb1 N4 75.04(16) . . ?
N1 Yb1 N4 76.65(16) . . ?
N2 Yb1 N4 120.95(17) . . ?
O1 Yb1 N4 147.78(16) . . ?
N3 Yb1 O2 84.25(17) . . ?
N1 Yb1 O2 134.76(16) . . ?
N2 Yb1 O2 75.55(16) . . ?
O1 Yb1 O2 54.25(17) . . ?
N4 Yb1 O2 148.55(16) . . ?
N3 Yb1 N6 81.19(17) . . ?
N1 Yb1 N6 144.08(17) . . ?
N2 Yb1 N6 140.98(17) . . ?
O1 Yb1 N6 94.49(17) . . ?
N4 Yb1 N6 83.12(16) . . ?
O2 Yb1 N6 70.34(17) . . ?
N3 Yb1 N5 138.76(17) . . ?
N1 Yb1 N5 81.88(17) . . ?
N2 Yb1 N5 144.17(17) . . ?
O1 Yb1 N5 71.96(16) . . ?
N4 Yb1 N5 78.07(16) . . ?
O2 Yb1 N5 104.26(16) . . ?
N6 Yb1 N5 64.93(18) . . ?
N3 Yb1 C57 110.2(2) . . ?
N1 Yb1 C57 112.0(2) . . ?
N2 Yb1 C57 76.06(18) . . ?
O1 Yb1 C57 27.5(2) . . ?
N4 Yb1 C57 162.92(18) . . ?
O2 Yb1 C57 26.8(2) . . ?
N6 Yb1 C57 81.7(2) . . ?
N5 Yb1 C57 88.37(19) . . ?

loop_
_geom_bond_atom_site_label_1
_geom_bond_atom_site_label_2
_geom_bond_distance
_geom_bond_site_symmetry_2
_geom_bond_publ_flag
C1 C2 1.517(9) . ?
C1 H1A 0.9600 . ?
C1 H1B 0.9600 . ?
C1 H1C 0.9600 . ?
C2 C3 1.378(10) . ?
C2 C4 1.389(10) . ?
C3 C7 1.401(8) . ?
C3 H3 0.9300 . ?
C4 C5 1.409(9) . ?
C4 H4 0.9300 . ?
C5 C6 1.402(9) . ?
C5 C9 1.508(10) . ?
C6 C7 1.395(9) . ?
C6 C10 1.508(8) . ?
C7 C8 1.512(9) . ?
C8 H8A 0.9600 . ?
C8 H8B 0.9600 . ?
C8 H8C 0.9600 . ?
C9 H9A 0.9600 . ?
C9 H9B 0.9600 . ?
C9 H9C 0.9600 . ?
C10 C29 1.397(8) . ?
C10 C11 1.402(8) . ?
C11 N3 1.386(7) . ?
C11 C12 1.445(8) . ?
C12 C13 1.344(9) . ?
C12 H12 0.9300 . ?
C13 C14 1.447(8) . ?
C13 H13 0.9300 . ?
C14 N3 1.369(7) . ?
C14 C15 1.394(9) . ?
C15 C16 1.394(9) . ?
C15 H15 0.9300 . ?
C16 N2 1.375(7) . ?
C16 C17 1.442(9) . ?
C17 C18 1.345(9) . ?
C17 H17 0.9300 . ?
C18 C19 1.453(9) . ?
C18 H18 0.9300 . ?
C19 N2 1.379(8) . ?
C19 C20 1.403(8) . ?
C20 C21 1.401(8) . ?
C20 C34 1.506(8) . ?
C21 N1 1.393(7) . ?
C21 C22 1.436(8) . ?
C22 C23 1.354(9) . ?
C22 H22 0.9300 . ?
C23 C24 1.426(8) . ?
C23 H23 0.9300 . ?
C24 N1 1.385(7) . ?
C24 C25 1.389(8) . ?
C25 C26 1.396(8) . ?
C25 H25 0.9300 . ?
C26 N4 1.380(7) . ?
C26 C27 1.436(8) . ?
C27 C28 1.357(9) . ?
C27 H27 0.9300 . ?
C28 C29 1.437(8) . ?
C28 H28 0.9300 . ?
C29 N4 1.393(7) . ?
C30 C57 1.498(10) . ?
C30 H30A 0.9600 . ?
C30 H30B 0.9600 . ?
C30 H30C 0.9600 . ?
C31 Cl1 1.57(2) . ?
C31 Cl2 1.770(16) . ?
C31 H31A 0.9700 . ?
C31 H31B 0.9700 . ?
C32 O3 1.323(17) . ?
C32 H32A 0.9600 . ?
C32 H32B 0.9600 . ?
C32 H32C 0.9600 . ?
C33 O4 1.329(16) . ?
C33 H33A 0.9746 . ?
C33 H33B 0.9743 . ?
C33 H33C 0.9742 . ?
C34 C35 1.391(10) . ?
C34 C39 1.400(10) . ?
C35 C36 1.399(10) . ?
C35 C42 1.513(12) . ?
C36 C37 1.377(12) . ?
C36 H36 0.9300 . ?
C37 C38 1.372(11) . ?
C37 C43 1.506(10) . ?
C38 C39 1.414(9) . ?
C38 H38 0.9300 . ?
C39 C41 1.505(10) . ?
C41 H41A 0.9600 . ?
C41 H41B 0.9600 . ?
C41 H41C 0.9600 . ?
C42 H42A 0.9600 . ?
C42 H42B 0.9600 . ?
C42 H42C 0.9600 . ?
C43 H43A 0.9600 . ?
C43 H43B 0.9600 . ?
C43 H43C 0.9600 . ?
C44 N5 1.332(9) . ?
C44 C45 1.402(10) . ?
C44 H44 0.9300 . ?
C45 C46 1.364(13) . ?
C45 H45 0.9300 . ?
C46 C47 1.406(13) . ?
C46 H46 0.9300 . ?
C47 C50 1.415(10) . ?
C47 C48 1.445(13) . ?
C48 C49 1.336(14) . ?
C48 H48 0.9300 . ?
C49 C55 1.481(13) . ?
C49 H49 0.9300 . ?
C50 N5 1.360(9) . ?
C50 C51 1.435(10) . ?
C51 N6 1.356(9) . ?
C51 C55 1.480(10) . ?
C52 N6 1.330(9) . ?
C52 C53 1.400(10) . ?
C52 H52 0.9300 . ?
C53 C54 1.310(10) . ?
C53 H53 0.9300 . ?
C55 C54 1.508(11) . ?
C54 H54 0.9300 . ?
C57 O2 1.250(9) . ?
C57 O1 1.281(9) . ?
C57 Yb1 2.771(7) . ?
N1 Yb1 2.350(5) . ?
N2 Yb1 2.362(5) . ?
N3 Yb1 2.341(5) . ?
N4 Yb1 2.371(5) . ?
N5 Yb1 2.529(5) . ?
N6 Yb1 2.508(5) . ?
O1 Yb1 2.368(4) . ?
O2 Yb1 2.447(5) . ?
O3 H99 0.91(2) . ?
